data_4131621
loop_
_publ_author_name
'Kuznetsov, Dmitry M.'
'Kutateladze, Andrei G.'

_publ_section_title
;
 Step-Economical Photoassisted Diversity-Oriented Synthesis: Sustaining
 Cascade Photoreactions in Oxalyl Anilides to Access Complex
 Polyheterocyclic Molecular Architectures.
;
_journal_issue 46
_journal_name_full 'Journal of the American Chemical Society'
_journal_page_first 16584
_journal_page_last 16590
_journal_paper_doi 10.1021/jacs.7b07598
_journal_volume 139
_journal_year 2017
_chemical_formula_moiety 'C20 H20 N2 O4'
_chemical_formula_sum 'C20 H20 N2 O4'
_chemical_formula_weight 352.38
_space_group_IT_number 61
_space_group_name_Hall '-P 2ac 2ab'
_space_group_name_H-M_alt 'P b c a'
_symmetry_cell_setting orthorhombic
_symmetry_space_group_name_H-M 'P b c a'
_atom_sites_solution_hydrogens geom
_atom_sites_solution_primary direct
_atom_sites_solution_secondary difmap
_audit_creation_method SHELXL-97
_cell_angle_alpha 90.00
_cell_angle_beta 90.00
_cell_angle_gamma 90.00
_cell_formula_units_Z 8
_cell_length_a 12.0069(2)
_cell_length_b 13.0870(2)
_cell_length_c 21.3835(3)
_cell_measurement_reflns_used 9945
_cell_measurement_temperature 296(2)
_cell_measurement_theta_max 26.94
_cell_measurement_theta_min 2.49
_cell_volume 3360.08(9)
_computing_cell_refinement 'Bruker SAINT'
_computing_data_collection 'Bruker APEX2'
_computing_data_reduction 'Bruker SAINT'
_computing_molecular_graphics 'Bruker SHELXTL'
_computing_publication_material 'Bruker SHELXTL'
_computing_structure_refinement 'SHELXL-97 (Sheldrick, 2008)'
_computing_structure_solution 'SHELXS-97 (Sheldrick, 2008)'
_diffrn_ambient_temperature 296(2)
_diffrn_detector_area_resol_mean 8.33
_diffrn_measured_fraction_theta_full 1.000
_diffrn_measured_fraction_theta_max 1.000
_diffrn_measurement_device_type 'Bruker D8 APEX II Diffractometer'
_diffrn_measurement_method '\f and \w scans'
_diffrn_radiation_monochromator graphite
_diffrn_radiation_source 'fine-focus sealed tube'
_diffrn_radiation_type MoK\a
_diffrn_radiation_wavelength 0.71073
_diffrn_reflns_av_R_equivalents 0.0342
_diffrn_reflns_av_sigmaI/netI 0.0076
_diffrn_reflns_limit_h_max 14
_diffrn_reflns_limit_h_min -14
_diffrn_reflns_limit_k_max 16
_diffrn_reflns_limit_k_min -16
_diffrn_reflns_limit_l_max 26
_diffrn_reflns_limit_l_min -26
_diffrn_reflns_number 196577
_diffrn_reflns_theta_full 26.02
_diffrn_reflns_theta_max 26.02
_diffrn_reflns_theta_min 1.90
_exptl_absorpt_coefficient_mu 0.098
_exptl_absorpt_correction_T_max 0.9874
_exptl_absorpt_correction_T_min 0.9581
_exptl_absorpt_correction_type multi-scan
_exptl_absorpt_process_details
;
Krause, L.; Herbst-Irmer, R.; Sheldrick, G. M.; Stalke, D. (2015). J. Appl.
Cryst. 48, 3-10.
;
_exptl_crystal_colour colourless
_exptl_crystal_density_diffrn 1.393
_exptl_crystal_density_method 'not measured'
_exptl_crystal_description Block
_exptl_crystal_F_000 1488
_exptl_crystal_size_max 0.44
_exptl_crystal_size_mid 0.38
_exptl_crystal_size_min 0.13
_refine_diff_density_max 0.819
_refine_diff_density_min -0.301
_refine_diff_density_rms 0.046
_refine_ls_extinction_method none
_refine_ls_goodness_of_fit_ref 1.027
_refine_ls_matrix_type full
_refine_ls_number_parameters 237
_refine_ls_number_reflns 3311
_refine_ls_number_restraints 0
_refine_ls_restrained_S_all 1.027
_refine_ls_R_factor_all 0.0685
_refine_ls_R_factor_gt 0.0575
_refine_ls_shift/su_max 0.000
_refine_ls_shift/su_mean 0.000
_refine_ls_structure_factor_coef Fsqd
_refine_ls_weighting_details 'calc w=1/[\s^2^(Fo^2^)+(0.0736P)^2^+2.4615P] where P=(Fo^2^+2Fc^2^)/3'
_refine_ls_weighting_scheme calc
_refine_ls_wR_factor_gt 0.1511
_refine_ls_wR_factor_ref 0.1618
_reflns_number_gt 2737
_reflns_number_total 3311
_reflns_threshold_expression >2sigma(I)
_cod_data_source_file ja7b07598_si_006.cif
_cod_data_source_block dmk36703_frac32a_b
_cod_depositor_comments
;
The following automatic conversions were performed:

data item '_symmetry_cell_setting' value 'Orthorhombic' was changed
to 'orthorhombic' in accordance with the
/home/saulius/struct/COD-crude-data/automatic-downloads/DataCite-retrospective/ACS/depositions/lib/dictionaries/cif_core.dic
dictionary named 'cif_core.dic' version 2.4.2 last updated on
2011-04-26.

Automatic conversion script
Id: cif_fix_values 6909 2019-04-08 15:41:33Z antanas 
;
_cod_original_sg_symbol_H-M 'Pbca '
_cod_database_code 4131621

loop_
_symmetry_equiv_pos_as_xyz
'x, y, z'
'x+1/2, -y+1/2, -z'
'-x, y+1/2, -z+1/2'
'-x+1/2, -y, z+1/2'
'-x, -y, -z'
'-x-1/2, y-1/2, z'
'x, -y-1/2, z-1/2'
'x-1/2, y, -z-1/2'

loop_
_atom_site_label
_atom_site_type_symbol
_atom_site_fract_x
_atom_site_fract_y
_atom_site_fract_z
_atom_site_U_iso_or_equiv
_atom_site_adp_type
_atom_site_occupancy
_atom_site_symmetry_multiplicity
_atom_site_calc_flag
_atom_site_refinement_flags
O1 O 0.27742(14) 0.84384(15) 0.40299(9) 0.0671(5) Uani 1 1 d .
O2 O 0.02782(14) 1.13448(13) 0.29701(10) 0.0685(5) Uani 1 1 d .
O3 O 0.03642(14) 1.12942(12) 0.16040(10) 0.0660(5) Uani 1 1 d .
O4 O 0.19564(15) 0.66996(11) 0.17345(10) 0.0661(5) Uani 1 1 d .
H4 H 0.1281 0.6616 0.1709 0.099 Uiso 1 1 calc R
N1 N 0.12780(13) 0.98538(13) 0.28523(9) 0.0441(4) Uani 1 1 d .
N2 N 0.14501(13) 0.98524(12) 0.17919(9) 0.0422(4) Uani 1 1 d .
C1 C 0.1717(3) 0.8392(3) 0.00680(16) 0.0864(9) Uani 1 1 d .
H1 H 0.1755 0.8056 -0.0315 0.104 Uiso 1 1 calc R
C2 C 0.1950(2) 0.7874(2) 0.06110(14) 0.0704(8) Uani 1 1 d .
H2 H 0.2154 0.7189 0.0589 0.085 Uiso 1 1 calc R
C3 C 0.18886(17) 0.83444(17) 0.11919(12) 0.0497(5) Uani 1 1 d .
C4 C 0.21922(18) 0.77548(15) 0.17852(11) 0.0487(6) Uani 1 1 d .
H4A H 0.2999 0.7820 0.1840 0.058 Uiso 1 1 calc R
C5 C 0.16495(16) 0.82175(14) 0.23609(10) 0.0423(5) Uani 1 1 d .
H5 H 0.0843 0.8110 0.2337 0.051 Uiso 1 1 calc R
C6 C 0.20776(18) 0.78086(16) 0.29964(11) 0.0521(6) Uani 1 1 d .
H6A H 0.1484 0.7445 0.3209 0.063 Uiso 1 1 calc R
H6B H 0.2687 0.7336 0.2927 0.063 Uiso 1 1 calc R
C7 C 0.24790(17) 0.87069(18) 0.34061(11) 0.0502(5) Uani 1 1 d .
C8 C 0.15091(17) 0.94810(18) 0.34858(11) 0.0504(5) Uani 1 1 d .
H8 H 0.1767 1.0054 0.3743 0.060 Uiso 1 1 calc R
C9 C 0.04743(19) 0.9039(2) 0.37766(12) 0.0597(6) Uani 1 1 d .
H9 H 0.0118 0.8482 0.3545 0.072 Uiso 1 1 calc R
C10 C -0.0297(2) 0.9738(3) 0.41273(13) 0.0780(9) Uani 1 1 d .
H10A H -0.0091 1.0453 0.4160 0.094 Uiso 1 1 calc R
H10B H -0.1090 0.9610 0.4097 0.094 Uiso 1 1 calc R
C11 C 0.3738(2) 0.7863(3) 0.41119(15) 0.0784(9) Uani 1 1 d .
H11A H 0.3663 0.7223 0.3896 0.118 Uiso 1 1 calc R
H11B H 0.3852 0.7737 0.4550 0.118 Uiso 1 1 calc R
H11C H 0.4364 0.8231 0.3947 0.118 Uiso 1 1 calc R
C12 C 0.18872(15) 0.93624(14) 0.23453(10) 0.0401(5) Uani 1 1 d .
C13 C 0.0397(3) 0.8978(3) 0.44674(14) 0.0865(10) Uani 1 1 d .
H13A H 0.1022 0.9232 0.4709 0.104 Uiso 1 1 calc R
H13B H 0.0023 0.8390 0.4646 0.104 Uiso 1 1 calc R
C14 C 0.07566(16) 1.06964(15) 0.26538(12) 0.0490(6) Uani 1 1 d .
C15 C 0.08245(16) 1.06897(15) 0.19457(12) 0.0473(5) Uani 1 1 d .
C16 C 0.15714(16) 0.93748(16) 0.12047(11) 0.0458(5) Uani 1 1 d .
C17 C 0.1427(3) 0.9407(3) 0.00902(14) 0.0823(9) Uani 1 1 d .
H17 H 0.1279 0.9757 -0.0279 0.099 Uiso 1 1 calc R
C18 C 0.1354(2) 0.9908(2) 0.06534(13) 0.0647(7) Uani 1 1 d .
H18 H 0.1161 1.0596 0.0667 0.078 Uiso 1 1 calc R
C19 C 0.31093(16) 0.95481(16) 0.24827(12) 0.0503(6) Uani 1 1 d .
H19 H 0.3601 0.9851 0.2202 0.060 Uiso 1 1 calc R
C20 C 0.33943(17) 0.92321(18) 0.30436(13) 0.0571(6) Uani 1 1 d .
H20 H 0.4106 0.9325 0.3205 0.069 Uiso 1 1 calc R

loop_
_atom_site_aniso_label
_atom_site_aniso_U_11
_atom_site_aniso_U_22
_atom_site_aniso_U_33
_atom_site_aniso_U_23
_atom_site_aniso_U_13
_atom_site_aniso_U_12
O1 0.0484(10) 0.0798(13) 0.0730(12) 0.0137(10) -0.0005(8) 0.0070(9)
O2 0.0572(10) 0.0449(9) 0.1033(14) -0.0273(9) -0.0053(10) 0.0112(8)
O3 0.0545(10) 0.0403(8) 0.1033(14) 0.0130(9) -0.0087(9) 0.0142(7)
O4 0.0640(11) 0.0265(8) 0.1079(15) -0.0025(8) 0.0252(10) 0.0030(7)
N1 0.0313(8) 0.0364(9) 0.0646(11) -0.0042(8) -0.0010(8) 0.0001(7)
N2 0.0326(8) 0.0260(8) 0.0681(12) 0.0073(7) -0.0007(8) 0.0009(6)
C1 0.082(2) 0.104(3) 0.073(2) -0.0114(18) 0.0154(16) 0.0146(19)
C2 0.0669(17) 0.0662(17) 0.0782(19) -0.0091(14) 0.0194(14) 0.0114(13)
C3 0.0357(11) 0.0415(11) 0.0719(15) -0.0001(10) 0.0141(10) 0.0009(9)
C4 0.0384(11) 0.0271(10) 0.0807(16) 0.0038(9) 0.0160(10) 0.0037(8)
C5 0.0295(9) 0.0254(9) 0.0719(14) 0.0081(9) 0.0119(9) 0.0007(7)
C6 0.0420(11) 0.0389(11) 0.0754(15) 0.0170(10) 0.0167(11) 0.0055(9)
C7 0.0331(10) 0.0520(12) 0.0655(14) 0.0125(11) -0.0009(10) -0.0005(9)
C8 0.0353(11) 0.0521(12) 0.0638(14) -0.0074(11) -0.0026(10) -0.0036(9)
C9 0.0388(12) 0.0782(17) 0.0622(15) -0.0079(13) 0.0061(10) -0.0046(11)
C10 0.0514(15) 0.115(3) 0.0677(17) -0.0151(17) 0.0071(13) 0.0147(16)
C11 0.0581(16) 0.097(2) 0.0802(19) 0.0204(17) -0.0036(14) 0.0150(15)
C12 0.0285(9) 0.0280(9) 0.0637(13) 0.0032(8) 0.0042(8) 0.0009(7)
C13 0.0627(17) 0.128(3) 0.0685(18) 0.0049(19) 0.0099(14) 0.0085(18)
C14 0.0308(10) 0.0287(9) 0.0875(17) -0.0096(10) -0.0062(10) -0.0003(8)
C15 0.0322(10) 0.0263(9) 0.0835(16) -0.0001(9) -0.0047(10) 0.0002(8)
C16 0.0317(10) 0.0400(11) 0.0658(14) 0.0053(10) 0.0058(9) -0.0011(8)
C17 0.0746(19) 0.108(3) 0.0647(18) 0.0144(17) 0.0056(15) 0.0137(18)
C18 0.0545(14) 0.0601(15) 0.0794(18) 0.0167(13) 0.0019(13) 0.0066(12)
C19 0.0285(10) 0.0392(11) 0.0832(16) 0.0155(11) 0.0036(10) -0.0035(8)
C20 0.0267(10) 0.0561(13) 0.0884(18) 0.0166(13) -0.0028(11) -0.0036(9)

loop_
_atom_type_symbol
_atom_type_description
_atom_type_scat_dispersion_real
_atom_type_scat_dispersion_imag
_atom_type_scat_source
C C 0.0033 0.0016 'International Tables Vol C Tables 4.2.6.8 and 6.1.1.4'
H H 0.0000 0.0000 'International Tables Vol C Tables 4.2.6.8 and 6.1.1.4'
N N 0.0061 0.0033 'International Tables Vol C Tables 4.2.6.8 and 6.1.1.4'
O O 0.0106 0.0060 'International Tables Vol C Tables 4.2.6.8 and 6.1.1.4'

loop_
_geom_angle_atom_site_label_1
_geom_angle_atom_site_label_2
_geom_angle_atom_site_label_3
_geom_angle
C11 O1 C7 117.3(2)
C4 O4 H4 109.5
C14 N1 C12 111.27(19)
C14 N1 C8 131.01(19)
C12 N1 C8 116.46(16)
C15 N2 C16 128.72(18)
C15 N2 C12 110.98(18)
C16 N2 C12 119.68(16)
C2 C1 C17 120.0(3)
C2 C1 H1 120.0
C17 C1 H1 120.0
C1 C2 C3 121.8(3)
C1 C2 H2 119.1
C3 C2 H2 119.1
C2 C3 C16 117.3(2)
C2 C3 C4 120.4(2)
C16 C3 C4 122.3(2)
O4 C4 C5 111.45(17)
O4 C4 C3 112.4(2)
C5 C4 C3 111.66(16)
O4 C4 H4A 107.0
C5 C4 H4A 107.0
C3 C4 H4A 107.0
C4 C5 C12 107.07(16)
C4 C5 C6 115.54(17)
C12 C5 C6 107.25(18)
C4 C5 H5 108.9
C12 C5 H5 108.9
C6 C5 H5 108.9
C7 C6 C5 109.80(17)
C7 C6 H6A 109.7
C5 C6 H6A 109.7
C7 C6 H6B 109.7
C5 C6 H6B 109.7
H6A C6 H6B 108.2
O1 C7 C20 114.32(19)
O1 C7 C6 114.93(19)
C20 C7 C6 106.4(2)
O1 C7 C8 104.16(19)
C20 C7 C8 107.77(18)
C6 C7 C8 108.97(17)
N1 C8 C9 110.69(18)
N1 C8 C7 104.92(18)
C9 C8 C7 114.4(2)
N1 C8 H8 108.9
C9 C8 H8 108.9
C7 C8 H8 108.9
C13 C9 C10 59.8(2)
C13 C9 C8 118.9(2)
C10 C9 C8 118.7(3)
C13 C9 H9 115.9
C10 C9 H9 115.9
C8 C9 H9 115.9
C13 C10 C9 59.4(2)
C13 C10 H10A 117.8
C9 C10 H10A 117.8
C13 C10 H10B 117.8
C9 C10 H10B 117.8
H10A C10 H10B 115.0
O1 C11 H11A 109.5
O1 C11 H11B 109.5
H11A C11 H11B 109.5
O1 C11 H11C 109.5
H11A C11 H11C 109.5
H11B C11 H11C 109.5
N2 C12 N1 103.36(15)
N2 C12 C19 116.05(17)
N1 C12 C19 105.71(18)
N2 C12 C5 112.70(17)
N1 C12 C5 108.86(16)
C19 C12 C5 109.53(16)
C9 C13 C10 60.78(19)
C9 C13 H13A 117.7
C10 C13 H13A 117.7
C9 C13 H13B 117.7
C10 C13 H13B 117.7
H13A C13 H13B 114.8
O2 C14 N1 127.9(2)
O2 C14 C15 125.4(2)
N1 C14 C15 106.68(18)
O3 C15 N2 129.0(2)
O3 C15 C14 125.1(2)
N2 C15 C14 105.91(18)
C18 C16 C3 121.1(2)
C18 C16 N2 120.8(2)
C3 C16 N2 118.2(2)
C1 C17 C18 120.5(3)
C1 C17 H17 119.7
C18 C17 H17 119.7
C17 C18 C16 119.3(3)
C17 C18 H18 120.3
C16 C18 H18 120.3
C20 C19 C12 112.2(2)
C20 C19 H19 123.9
C12 C19 H19 123.9
C19 C20 C7 114.97(19)
C19 C20 H20 122.5
C7 C20 H20 122.5

loop_
_geom_bond_atom_site_label_1
_geom_bond_atom_site_label_2
_geom_bond_distance
O1 C11 1.392(3)
O1 C7 1.424(3)
O2 C14 1.228(3)
O3 C15 1.211(3)
O4 C4 1.414(2)
O4 H4 0.8200
N1 C14 1.337(3)
N1 C12 1.457(3)
N1 C8 1.466(3)
N2 C15 1.369(3)
N2 C16 1.410(3)
N2 C12 1.445(3)
C1 C2 1.373(5)
C1 C17 1.374(5)
C1 H1 0.9300
C2 C3 1.388(4)
C2 H2 0.9300
C3 C16 1.402(3)
C3 C4 1.529(3)
C4 C5 1.519(3)
C4 H4A 0.9800
C5 C12 1.526(2)
C5 C6 1.548(3)
C5 H5 0.9800
C6 C7 1.543(3)
C6 H6A 0.9700
C6 H6B 0.9700
C7 C20 1.510(3)
C7 C8 1.553(3)
C8 C9 1.505(3)
C8 H8 0.9800
C9 C13 1.482(4)
C9 C10 1.502(4)
C9 H9 0.9800
C10 C13 1.487(5)
C10 H10A 0.9700
C10 H10B 0.9700
C11 H11A 0.9600
C11 H11B 0.9600
C11 H11C 0.9600
C12 C19 1.516(3)
C13 H13A 0.9700
C13 H13B 0.9700
C14 C15 1.516(4)
C16 C18 1.395(3)
C17 C18 1.374(4)
C17 H17 0.9300
C18 H18 0.9300
C19 C20 1.314(4)
C19 H19 0.9300
C20 H20 0.9300
